data_4302517
loop_
_publ_author_name
'Brandon Djukic'
'Prashanth K. Poddutoori'
'Paul A. Dube'
'Takele Seda'
'Hilary A. Jenkins'
'Martin T. Lemaire'

_publ_section_title
;
Bimetallic Iron(3+) Spin-Crossover Complexes Containing a 2,2'-Bithienyl
Bridging bis-QsalH Ligand
;
_journal_name_full 'Inorganic Chemistry'
_journal_page_first 6109
_journal_page_last 6116
_journal_paper_doi 10.1021/ic9004938
_journal_volume 48
_journal_year 2009
_chemical_formula_moiety 'C26 H14 O4 S2'
_chemical_formula_sum 'C26 H14 O4 S2'
_chemical_formula_weight 454.49
_chemical_name_systematic
;
 ?
;
_space_group_IT_number 15
_symmetry_cell_setting monoclinic
_symmetry_space_group_name_Hall '-C 2yc'
_symmetry_space_group_name_H-M 'C 1 2/c 1'
_atom_sites_solution_hydrogens geom
_atom_sites_solution_primary direct
_atom_sites_solution_secondary difmap
_audit_creation_method SHELXL-97
_cell_angle_alpha 90.00
_cell_angle_beta 116.637(3)
_cell_angle_gamma 90.00
_cell_formula_units_Z 4
_cell_length_a 16.404(2)
_cell_length_b 11.7203(16)
_cell_length_c 12.1821(17)
_cell_measurement_reflns_used 2487
_cell_measurement_temperature 295(2)
_cell_measurement_theta_max 21.56
_cell_measurement_theta_min 2.23
_cell_volume 2093.5(5)
_computing_cell_refinement 'Bruker SMART'
_computing_data_collection 'Bruker SMART'
_computing_data_reduction 'Bruker SAINT'
_computing_molecular_graphics 'Bruker SHELXTL'
_computing_publication_material 'Bruker SHELXTL'
_computing_structure_refinement 'SHELXL-97 (Sheldrick, 1997)'
_computing_structure_solution 'SHELXS-97 (Sheldrick, 1990)'
_diffrn_ambient_temperature 295(2)
_diffrn_measured_fraction_theta_full 1.000
_diffrn_measured_fraction_theta_max 1.000
_diffrn_measurement_device_type 'CCD area detector'
_diffrn_measurement_method 'phi and omega scans'
_diffrn_radiation_monochromator graphite
_diffrn_radiation_source 'fine-focus sealed tube'
_diffrn_radiation_type MoK\a
_diffrn_radiation_wavelength 0.71073
_diffrn_reflns_av_R_equivalents 0.0283
_diffrn_reflns_av_sigmaI/netI 0.0216
_diffrn_reflns_limit_h_max 10
_diffrn_reflns_limit_h_min -20
_diffrn_reflns_limit_k_max 14
_diffrn_reflns_limit_k_min -14
_diffrn_reflns_limit_l_max 15
_diffrn_reflns_limit_l_min -13
_diffrn_reflns_number 12036
_diffrn_reflns_theta_full 26.50
_diffrn_reflns_theta_max 26.50
_diffrn_reflns_theta_min 2.22
_exptl_absorpt_coefficient_mu 0.287
_exptl_absorpt_correction_T_max 0.9830
_exptl_absorpt_correction_T_min 0.8467
_exptl_absorpt_correction_type numerical
_exptl_absorpt_process_details SADABS
_exptl_crystal_colour yellow
_exptl_crystal_density_diffrn 1.442
_exptl_crystal_density_meas ?
_exptl_crystal_density_method .
_exptl_crystal_description needle
_exptl_crystal_F_000 936
_exptl_crystal_size_max 0.60
_exptl_crystal_size_mid 0.20
_exptl_crystal_size_min 0.06
_refine_diff_density_max 0.217
_refine_diff_density_min -0.145
_refine_diff_density_rms 0.044
_refine_ls_extinction_method none
_refine_ls_goodness_of_fit_ref 1.036
_refine_ls_hydrogen_treatment mixed
_refine_ls_matrix_type full
_refine_ls_number_parameters 173
_refine_ls_number_reflns 2174
_refine_ls_number_restraints 0
_refine_ls_restrained_S_all 1.036
_refine_ls_R_factor_all 0.0568
_refine_ls_R_factor_gt 0.0396
_refine_ls_shift/su_max 0.000
_refine_ls_shift/su_mean 0.000
_refine_ls_structure_factor_coef Fsqd
_refine_ls_weighting_details 'calc w=1/[\s^2^(Fo^2^)+(0.0690P)^2^+0.2902P] where P=(Fo^2^+2Fc^2^)/3'
_refine_ls_weighting_scheme calc
_refine_ls_wR_factor_gt 0.1044
_refine_ls_wR_factor_ref 0.1161
_reflns_number_gt 1618
_reflns_number_total 2174
_reflns_threshold_expression >2sigma(I)
_cod_data_source_file ic9004938_si_001.cif
_cod_data_source_block bd518_0m
_cod_depositor_comments
;
The following automatic conversions were performed:
'_symmetry_cell_setting' value 'Monoclinic' changed to 'monoclinic'
according to '/home/saulius/struct/CIF-dictionaries/cif_core.dic'
dictionary named 'cif_core.dic' version 2.4.1 from 2010-06-29.

Automatic conversion script
Id: cif_fix_enum 1527 2010-12-29 10:47:43Z saulius 
;
_cod_original_cell_volume 2093.6(5)
_cod_database_code 4302517

loop_
_symmetry_equiv_pos_as_xyz
'x, y, z'
'-x, y, -z+1/2'
'x+1/2, y+1/2, z'
'-x+1/2, y+1/2, -z+1/2'
'-x, -y, -z'
'x, -y, z-1/2'
'-x+1/2, -y+1/2, -z'
'x+1/2, -y+1/2, z-1/2'

loop_
_atom_site_label
_atom_site_type_symbol
_atom_site_fract_x
_atom_site_fract_y
_atom_site_fract_z
_atom_site_U_iso_or_equiv
_atom_site_adp_type
_atom_site_occupancy
_atom_site_symmetry_multiplicity
_atom_site_calc_flag
_atom_site_refinement_flags
_atom_site_disorder_assembly
_atom_site_disorder_group
S1 S 0.27531(4) 0.06515(4) 0.01485(5) 0.0624(2) Uani 1 1 d . . .
O1 O 0.65497(10) 0.81480(14) 0.52273(15) 0.0802(5) Uani 1 1 d . . .
O2 O 0.48204(12) 0.88387(13) 0.42470(16) 0.0750(5) Uani 1 1 d . . .
C1 C 0.27970(11) 0.20979(15) 0.04603(17) 0.0469(4) Uani 1 1 d . . .
C2 C 0.34566(11) 0.23097(16) 0.16596(17) 0.0506(4) Uani 1 1 d . . .
C3 C 0.38963(14) 0.12920(19) 0.2282(2) 0.0616(5) Uani 1 1 d . . .
C4 C 0.35880(16) 0.0356(2) 0.1590(2) 0.0676(6) Uani 1 1 d . . .
C5 C 0.36800(12) 0.34101(17) 0.22227(17) 0.0537(5) Uani 1 1 d . . .
C6 C 0.38872(12) 0.43276(17) 0.27093(17) 0.0543(5) Uani 1 1 d . . .
C7 C 0.41336(11) 0.54635(15) 0.31699(15) 0.0482(4) Uani 1 1 d . . .
C8 C 0.50461(12) 0.57720(16) 0.38692(16) 0.0481(4) Uani 1 1 d . . .
C9 C 0.52999(12) 0.68906(16) 0.42401(16) 0.0489(4) Uani 1 1 d . . .
C10 C 0.46180(13) 0.77375(16) 0.39168(18) 0.0549(5) Uani 1 1 d . . .
C11 C 0.37051(14) 0.74315(18) 0.3236(2) 0.0615(5) Uani 1 1 d . . .
C12 C 0.34734(13) 0.63234(18) 0.28682(19) 0.0579(5) Uani 1 1 d . . .
C13 C 0.62596(14) 0.7181(2) 0.49094(19) 0.0619(5) Uani 1 1 d . . .
H8A H 0.5505(13) 0.5178(17) 0.4086(16) 0.053(5) Uiso 1 1 d . . .
H12A H 0.2808(15) 0.6098(19) 0.236(2) 0.074(6) Uiso 1 1 d . . .
H3A H 0.4378(17) 0.128(2) 0.314(2) 0.089(7) Uiso 1 1 d . . .
H11A H 0.3237(15) 0.805(2) 0.305(2) 0.076(6) Uiso 1 1 d . . .
H13A H 0.6703(16) 0.653(2) 0.512(2) 0.075(7) Uiso 1 1 d . . .
H4A H 0.3727(15) -0.034(2) 0.175(2) 0.075(7) Uiso 1 1 d . . .
H2A H 0.542(2) 0.888(3) 0.470(3) 0.110(10) Uiso 1 1 d . . .

loop_
_atom_site_aniso_label
_atom_site_aniso_U_11
_atom_site_aniso_U_22
_atom_site_aniso_U_33
_atom_site_aniso_U_23
_atom_site_aniso_U_13
_atom_site_aniso_U_12
S1 0.0722(4) 0.0379(3) 0.0623(4) -0.0023(2) 0.0171(3) 0.0002(2)
O1 0.0665(9) 0.0631(10) 0.0863(11) -0.0053(8) 0.0123(8) -0.0204(8)
O2 0.0743(10) 0.0477(9) 0.0887(12) -0.0060(8) 0.0237(9) -0.0015(8)
C1 0.0443(9) 0.0396(9) 0.0518(10) -0.0026(8) 0.0170(8) -0.0048(7)
C2 0.0437(9) 0.0490(11) 0.0550(11) -0.0026(8) 0.0186(9) -0.0029(8)
C3 0.0547(11) 0.0637(14) 0.0568(13) 0.0033(10) 0.0165(10) 0.0077(10)
C4 0.0743(14) 0.0484(13) 0.0698(15) 0.0084(11) 0.0232(12) 0.0149(11)
C5 0.0455(9) 0.0571(13) 0.0511(11) -0.0036(9) 0.0150(8) -0.0065(8)
C6 0.0504(10) 0.0595(13) 0.0448(10) -0.0036(9) 0.0139(8) -0.0083(9)
C7 0.0497(10) 0.0515(11) 0.0385(9) -0.0019(8) 0.0153(8) -0.0058(8)
C8 0.0476(10) 0.0495(11) 0.0416(10) -0.0002(8) 0.0150(8) 0.0004(8)
C9 0.0483(9) 0.0497(11) 0.0403(9) -0.0016(8) 0.0125(8) -0.0053(8)
C10 0.0600(11) 0.0470(11) 0.0543(11) -0.0020(8) 0.0226(9) -0.0027(9)
C11 0.0524(11) 0.0563(13) 0.0737(14) 0.0029(10) 0.0263(10) 0.0055(9)
C12 0.0448(10) 0.0659(14) 0.0573(12) -0.0005(10) 0.0178(9) -0.0042(9)
C13 0.0553(11) 0.0565(13) 0.0603(13) -0.0017(10) 0.0139(10) -0.0064(10)

loop_
_atom_type_symbol
_atom_type_description
_atom_type_scat_dispersion_real
_atom_type_scat_dispersion_imag
_atom_type_scat_source
C C 0.0033 0.0016 'International Tables Vol C Tables 4.2.6.8 and 6.1.1.4'
H H 0.0000 0.0000 'International Tables Vol C Tables 4.2.6.8 and 6.1.1.4'
O O 0.0106 0.0060 'International Tables Vol C Tables 4.2.6.8 and 6.1.1.4'
S S 0.1246 0.1234 'International Tables Vol C Tables 4.2.6.8 and 6.1.1.4'

loop_
_geom_angle_atom_site_label_1
_geom_angle_atom_site_label_2
_geom_angle_atom_site_label_3
_geom_angle
_geom_angle_site_symmetry_1
_geom_angle_site_symmetry_3
_geom_angle_publ_flag
C4 S1 C1 92.14(10) . . ?
C10 O2 H2A 107(2) . . ?
C2 C1 C1 129.0(2) . 7 ?
C2 C1 S1 109.88(13) . . ?
C1 C1 S1 121.17(18) 7 . ?
C1 C2 C3 112.23(17) . . ?
C1 C2 C5 125.05(17) . . ?
C3 C2 C5 122.72(17) . . ?
C4 C3 C2 113.1(2) . . ?
C4 C3 H3A 123.4(14) . . ?
C2 C3 H3A 123.5(14) . . ?
C3 C4 S1 112.61(18) . . ?
C3 C4 H4A 131.1(16) . . ?
S1 C4 H4A 116.2(16) . . ?
C6 C5 C2 178.6(2) . . ?
C5 C6 C7 173.9(2) . . ?
C8 C7 C12 117.65(17) . . ?
C8 C7 C6 121.12(17) . . ?
C12 C7 C6 121.11(16) . . ?
C9 C8 C7 121.71(17) . . ?
C9 C8 H8A 120.4(11) . . ?
C7 C8 H8A 117.9(11) . . ?
C8 C9 C10 119.22(16) . . ?
C8 C9 C13 119.69(18) . . ?
C10 C9 C13 121.04(18) . . ?
O2 C10 C11 118.60(18) . . ?
O2 C10 C9 122.07(17) . . ?
C11 C10 C9 119.33(18) . . ?
C12 C11 C10 120.29(19) . . ?
C12 C11 H11A 122.3(12) . . ?
C10 C11 H11A 117.4(12) . . ?
C11 C12 C7 121.79(18) . . ?
C11 C12 H12A 120.6(13) . . ?
C7 C12 H12A 117.6(13) . . ?
O1 C13 C9 124.4(2) . . ?
O1 C13 H13A 119.3(13) . . ?
C9 C13 H13A 116.3(13) . . ?

loop_
_geom_bond_atom_site_label_1
_geom_bond_atom_site_label_2
_geom_bond_distance
_geom_bond_site_symmetry_2
_geom_bond_publ_flag
S1 C4 1.709(2) . ?
S1 C1 1.7317(18) . ?
O1 C13 1.223(3) . ?
O2 C10 1.348(2) . ?
O2 H2A 0.88(3) . ?
C1 C2 1.396(3) . ?
C1 C1 1.454(3) 7 ?
C2 C3 1.424(3) . ?
C2 C5 1.429(3) . ?
C3 C4 1.337(3) . ?
C3 H3A 0.98(2) . ?
C4 H4A 0.85(2) . ?
C5 C6 1.201(3) . ?
C6 C7 1.431(3) . ?
C7 C8 1.398(2) . ?
C7 C12 1.402(3) . ?
C8 C9 1.388(3) . ?
C8 H8A 0.97(2) . ?
C9 C10 1.413(3) . ?
C9 C13 1.452(3) . ?
C10 C11 1.395(3) . ?
C11 C12 1.371(3) . ?
C11 H11A 1.00(2) . ?
C12 H12A 1.02(2) . ?
C13 H13A 1.01(2) . ?

loop_
_geom_torsion_atom_site_label_1
_geom_torsion_atom_site_label_2
_geom_torsion_atom_site_label_3
_geom_torsion_atom_site_label_4
_geom_torsion
_geom_torsion_site_symmetry_1
_geom_torsion_site_symmetry_2
_geom_torsion_site_symmetry_3
_geom_torsion_site_symmetry_4
_geom_torsion_publ_flag
C4 S1 C1 C2 0.43(14) . . . . ?
C4 S1 C1 C1 -179.7(2) . . . 7 ?
C1 C1 C2 C3 179.7(2) 7 . . . ?
S1 C1 C2 C3 -0.42(19) . . . . ?
C1 C1 C2 C5 -0.3(3) 7 . . . ?
S1 C1 C2 C5 179.58(14) . . . . ?
C1 C2 C3 C4 0.2(3) . . . . ?
C5 C2 C3 C4 -179.82(18) . . . . ?
C2 C3 C4 S1 0.1(3) . . . . ?
C1 S1 C4 C3 -0.33(19) . . . . ?
C12 C7 C8 C9 -1.1(3) . . . . ?
C6 C7 C8 C9 174.85(16) . . . . ?
C7 C8 C9 C10 0.9(3) . . . . ?
C7 C8 C9 C13 -176.72(17) . . . . ?
C8 C9 C10 O2 -179.87(18) . . . . ?
C13 C9 C10 O2 -2.3(3) . . . . ?
C8 C9 C10 C11 0.2(3) . . . . ?
C13 C9 C10 C11 177.73(19) . . . . ?
O2 C10 C11 C12 179.07(19) . . . . ?
C9 C10 C11 C12 -1.0(3) . . . . ?
C10 C11 C12 C7 0.8(3) . . . . ?
C8 C7 C12 C11 0.3(3) . . . . ?
C6 C7 C12 C11 -175.67(19) . . . . ?
C8 C9 C13 O1 176.74(19) . . . . ?
C10 C9 C13 O1 -0.8(3) . . . . ?
